data_4325667
loop_
_publ_author_name
'Anna M. Kutasi'
'David R. Turner'
'Paul Jensen'
'Boujemaa Moubaraki'
'Stuart R. Batten'
'Keith S. Murray'

_publ_contact_author_address
;School of Chemistry
Monash University
Clayton
VIC 3800
Australia    
;
_publ_contact_author_email keith.murray@monash.edu
_publ_contact_author_fax '+61 3 9905 4597'
_publ_contact_author_name 'Keith S. Murray'
_publ_contact_author_phone '+61 3 9905 4512'
_publ_section_title
;
 Coordination Polymers of Hexacyanotrimethylenecyclopropanediide and Its
 Monoanionic Radical: Synthesis, Structure, and Magnetic Properties
;
_journal_name_full 'Inorganic Chemistry'
_journal_page_first 6673
_journal_page_last 6684
_journal_paper_doi 10.1021/ic200591u
_journal_volume 50
_journal_year 2011
_chemical_formula_sum 'C16 H6 Cu N8'
_chemical_formula_weight 373.83
_chemical_name_systematic
; 

 ? 

;
_space_group_IT_number 2
_symmetry_cell_setting triclinic
_symmetry_space_group_name_Hall '-P 1'
_symmetry_space_group_name_H-M 'P -1'
_atom_sites_solution_hydrogens geom
_atom_sites_solution_primary direct
_atom_sites_solution_secondary difmap
_audit_creation_method SHELXL-97
_cell_angle_alpha 72.875(2)
_cell_angle_beta 89.8170(10)
_cell_angle_gamma 64.1720(10)
_cell_formula_units_Z 2
_cell_length_a 8.7916(2)
_cell_length_b 9.8806(2)
_cell_length_c 10.7660(3)
_cell_measurement_reflns_used 12602
_cell_measurement_temperature 123(2)
_cell_measurement_theta_max 28.20
_cell_measurement_theta_min 3.95
_cell_volume 795.91(4)
_computing_cell_refinement 'Bruker XSCANS'
_computing_data_collection 'Bruker XSCANS'
_computing_data_reduction 'Bruker SHELXTL'
_computing_molecular_graphics 'Bruker SHELXTL'
_computing_publication_material 'Bruker SHELXTL'
_computing_structure_refinement 'SHELXL-97 (Sheldrick, 1997)'
_computing_structure_solution 'SHELXS-97 (Sheldrick, 1990)'
_diffrn_ambient_temperature 123(2)
_diffrn_detector_area_resol_mean 9
_diffrn_measured_fraction_theta_full 0.996
_diffrn_measured_fraction_theta_max 0.974
_diffrn_measurement_device_type 'Bruker P4'
_diffrn_measurement_method '\w scans'
_diffrn_radiation_monochromator graphite
_diffrn_radiation_source 'fine-focus sealed tube'
_diffrn_radiation_type MoK\a
_diffrn_radiation_wavelength 0.71073
_diffrn_reflns_av_R_equivalents 0.0579
_diffrn_reflns_av_sigmaI/netI 0.0609
_diffrn_reflns_limit_h_max 11
_diffrn_reflns_limit_h_min -11
_diffrn_reflns_limit_k_max 13
_diffrn_reflns_limit_k_min -13
_diffrn_reflns_limit_l_max 14
_diffrn_reflns_limit_l_min -14
_diffrn_reflns_number 12602
_diffrn_reflns_theta_full 27.50
_diffrn_reflns_theta_max 28.20
_diffrn_reflns_theta_min 3.95
_diffrn_standards_decay_% 0
_diffrn_standards_interval_count 0
_diffrn_standards_interval_time 0
_diffrn_standards_number 0
_exptl_absorpt_coefficient_mu 1.388
_exptl_absorpt_correction_type none
_exptl_absorpt_process_details none
_exptl_crystal_colour 'opaque blue'
_exptl_crystal_density_diffrn 1.560
_exptl_crystal_description blocks
_exptl_crystal_F_000 374
_exptl_crystal_size_max 0.20
_exptl_crystal_size_mid 0.15
_exptl_crystal_size_min 0.03
_refine_diff_density_max 0.520
_refine_diff_density_min -0.467
_refine_diff_density_rms 0.086
_refine_ls_extinction_method none
_refine_ls_goodness_of_fit_ref 1.045
_refine_ls_hydrogen_treatment mixed
_refine_ls_matrix_type full
_refine_ls_number_parameters 250
_refine_ls_number_reflns 3829
_refine_ls_number_restraints 0
_refine_ls_restrained_S_all 1.045
_refine_ls_R_factor_all 0.0626
_refine_ls_R_factor_gt 0.0405
_refine_ls_shift/su_max 0.000
_refine_ls_shift/su_mean 0.000
_refine_ls_structure_factor_coef Fsqd
_refine_ls_weighting_details 'calc w=1/[\s^2^(Fo^2^)+(0.0333P)^2^+0.3130P] where P=(Fo^2^+2Fc^2^)/3'
_refine_ls_weighting_scheme calc
_refine_ls_wR_factor_gt 0.0773
_refine_ls_wR_factor_ref 0.0834
_reflns_number_gt 3037
_reflns_number_total 3829
_reflns_threshold_expression >2sigma(I)
_cod_data_source_file ic200591u_si_001_1.cif
_cod_data_source_block 5
_cod_original_cell_volume 795.91(3)
_cod_database_code 4325667

loop_
_symmetry_equiv_pos_as_xyz
'x, y, z'
'-x, -y, -z'

loop_
_atom_site_label
_atom_site_type_symbol
_atom_site_fract_x
_atom_site_fract_y
_atom_site_fract_z
_atom_site_U_iso_or_equiv
_atom_site_adp_type
_atom_site_occupancy
_atom_site_symmetry_multiplicity
_atom_site_calc_flag
Cu1 Cu 0.23806(4) 0.89156(3) 0.24465(3) 0.01757(10) Uani 1 1 d
N1 N 0.1609(2) 0.7942(2) 0.13882(19) 0.0208(4) Uani 1 1 d
C10 C 0.1317(3) 0.7284(3) 0.0791(2) 0.0196(5) Uani 1 1 d
C11 C 0.0976(4) 0.6409(4) 0.0039(3) 0.0264(6) Uani 1 1 d
H1A H 0.003(4) 0.712(4) -0.069(3) 0.046(9) Uiso 1 1 d
H2A H 0.481(4) 1.262(4) 0.113(3) 0.048(9) Uiso 1 1 d
H1B H 0.070(4) 0.563(4) 0.063(3) 0.042(8) Uiso 1 1 d
N2 N 0.3444(3) 1.0256(2) 0.14134(19) 0.0208(4) Uani 1 1 d
C20 C 0.4134(3) 1.1007(3) 0.1070(2) 0.0183(5) Uani 1 1 d
C21 C 0.5031(4) 1.1966(4) 0.0644(3) 0.0247(6) Uani 1 1 d
H2B H 0.613(5) 1.132(4) 0.074(3) 0.056(10) Uiso 1 1 d
H1C H 0.193(4) 0.597(4) -0.034(3) 0.045(9) Uiso 1 1 d
H2C H 0.458(4) 1.267(3) -0.024(3) 0.030(7) Uiso 1 1 d
C101 C 0.8677(3) 0.3296(3) 0.4567(2) 0.0137(5) Uani 1 1 d
C102 C 0.9855(3) 0.3042(3) 0.5591(2) 0.0135(4) Uani 1 1 d
C103 C 0.8246(3) 0.4383(3) 0.5269(2) 0.0126(4) Uani 1 1 d
C110 C 0.8250(3) 0.2846(2) 0.3593(2) 0.0129(4) Uani 1 1 d
C111 C 0.9458(3) 0.1464(3) 0.3336(2) 0.0134(5) Uani 1 1 d
N112 N 1.0448(2) 0.0381(2) 0.31049(18) 0.0178(4) Uani 1 1 d
C113 C 0.6639(3) 0.3789(3) 0.2763(2) 0.0145(5) Uani 1 1 d
N114 N 0.5364(3) 0.4560(2) 0.2074(2) 0.0230(5) Uani 1 1 d
C120 C 1.1449(3) 0.2169(3) 0.6333(2) 0.0148(5) Uani 1 1 d
C121 C 1.2652(3) 0.0716(3) 0.6164(2) 0.0172(5) Uani 1 1 d
N122 N 1.3611(3) -0.0460(2) 0.6034(2) 0.0251(5) Uani 1 1 d
C123 C 1.1871(3) 0.2687(3) 0.7325(2) 0.0169(5) Uani 1 1 d
N124 N 1.2170(3) 0.3164(3) 0.8096(2) 0.0269(5) Uani 1 1 d
C130 C 0.7106(3) 0.5771(3) 0.5448(2) 0.0135(5) Uani 1 1 d
C131 C 0.7541(3) 0.6297(3) 0.6434(2) 0.0158(5) Uani 1 1 d
N132 N 0.7997(3) 0.6672(2) 0.7217(2) 0.0231(5) Uani 1 1 d
C133 C 0.5494(3) 0.6680(3) 0.4630(2) 0.0137(5) Uani 1 1 d
N134 N 0.4240(2) 0.7369(2) 0.39209(18) 0.0165(4) Uani 1 1 d

loop_
_atom_site_aniso_label
_atom_site_aniso_U_11
_atom_site_aniso_U_22
_atom_site_aniso_U_33
_atom_site_aniso_U_23
_atom_site_aniso_U_13
_atom_site_aniso_U_12
Cu1 0.01336(16) 0.01596(16) 0.02148(17) -0.00648(12) 0.00299(11) -0.00475(12)
N1 0.0164(10) 0.0211(11) 0.0227(11) -0.0080(9) 0.0039(8) -0.0061(9)
C10 0.0168(12) 0.0211(13) 0.0171(12) -0.0033(10) 0.0050(10) -0.0070(10)
C11 0.0360(17) 0.0303(15) 0.0196(13) -0.0101(12) 0.0071(13) -0.0196(14)
N2 0.0216(11) 0.0181(10) 0.0238(11) -0.0080(9) 0.0069(9) -0.0092(9)
C20 0.0191(12) 0.0185(12) 0.0153(11) -0.0070(10) 0.0015(10) -0.0058(10)
C21 0.0300(16) 0.0277(15) 0.0230(14) -0.0079(13) 0.0032(12) -0.0191(13)
C101 0.0106(11) 0.0143(11) 0.0160(11) -0.0025(9) 0.0047(9) -0.0070(9)
C102 0.0140(11) 0.0132(11) 0.0135(11) -0.0031(9) 0.0038(9) -0.0071(9)
C103 0.0120(11) 0.0152(11) 0.0108(10) -0.0012(9) 0.0015(8) -0.0082(9)
C110 0.0126(11) 0.0124(11) 0.0145(11) -0.0057(9) 0.0044(9) -0.0055(9)
C111 0.0116(11) 0.0160(12) 0.0129(11) -0.0028(9) 0.0003(9) -0.0078(10)
N112 0.0161(10) 0.0167(10) 0.0188(10) -0.0052(8) 0.0013(8) -0.0063(9)
C113 0.0153(12) 0.0161(12) 0.0166(11) -0.0099(10) 0.0063(10) -0.0082(10)
N114 0.0199(11) 0.0221(11) 0.0267(11) -0.0108(9) 0.0015(9) -0.0075(9)
C120 0.0122(11) 0.0154(11) 0.0155(11) -0.0021(9) 0.0017(9) -0.0071(9)
C121 0.0137(11) 0.0196(13) 0.0163(11) -0.0019(10) -0.0015(9) -0.0084(10)
N122 0.0178(11) 0.0209(11) 0.0314(12) -0.0072(9) 0.0006(9) -0.0051(9)
C123 0.0117(11) 0.0172(12) 0.0169(11) -0.0005(10) 0.0000(9) -0.0054(9)
N124 0.0231(11) 0.0348(13) 0.0246(11) -0.0106(10) 0.0024(9) -0.0142(10)
C130 0.0129(11) 0.0153(11) 0.0145(11) -0.0056(9) 0.0036(9) -0.0079(9)
C131 0.0134(11) 0.0132(11) 0.0180(12) -0.0034(9) 0.0049(9) -0.0047(9)
N132 0.0241(11) 0.0225(11) 0.0223(11) -0.0089(9) 0.0025(9) -0.0091(9)
C133 0.0156(12) 0.0143(11) 0.0148(11) -0.0080(9) 0.0079(9) -0.0078(10)
N134 0.0134(10) 0.0154(10) 0.0194(10) -0.0073(8) 0.0046(8) -0.0046(8)

loop_
_atom_type_symbol
_atom_type_description
_atom_type_scat_dispersion_real
_atom_type_scat_dispersion_imag
_atom_type_scat_source
C C 0.0033 0.0016 'International Tables Vol C Tables 4.2.6.8 and 6.1.1.4'
H H 0.0000 0.0000 'International Tables Vol C Tables 4.2.6.8 and 6.1.1.4'
N N 0.0061 0.0033 'International Tables Vol C Tables 4.2.6.8 and 6.1.1.4'
Cu Cu 0.3201 1.2651 'International Tables Vol C Tables 4.2.6.8 and 6.1.1.4'

loop_
_geom_angle_atom_site_label_1
_geom_angle_atom_site_label_2
_geom_angle_atom_site_label_3
_geom_angle
_geom_angle_site_symmetry_1
_geom_angle_site_symmetry_3
N1 Cu1 N134 114.52(8) . .
N1 Cu1 N112 111.62(8) . 1_465
N134 Cu1 N112 110.04(7) . 1_465
N1 Cu1 N2 112.97(8) . .
N134 Cu1 N2 101.85(8) . .
N112 Cu1 N2 105.05(8) 1_465 .
C10 N1 Cu1 173.72(19) . .
N1 C10 C11 178.8(3) . .
C20 N2 Cu1 166.46(19) . .
N2 C20 C21 179.3(3) . .
C110 C101 C102 150.4(2) . .
C110 C101 C103 149.6(2) . .
C102 C101 C103 59.95(15) . .
C120 C102 C101 150.1(2) . .
C120 C102 C103 149.5(2) . .
C101 C102 C103 60.29(15) . .
C130 C103 C102 150.6(2) . .
C130 C103 C101 149.5(2) . .
C102 C103 C101 59.77(15) . .
C101 C110 C111 119.97(19) . .
C101 C110 C113 121.28(19) . .
C111 C110 C113 118.64(18) . .
N112 C111 C110 177.9(2) . .
C111 N112 Cu1 164.67(18) . 1_645
N114 C113 C110 178.4(2) . .
C102 C120 C123 119.3(2) . .
C102 C120 C121 120.9(2) . .
C123 C120 C121 119.70(19) . .
N122 C121 C120 179.3(3) . .
N124 C123 C120 177.3(2) . .
C103 C130 C133 118.83(19) . .
C103 C130 C131 120.36(19) . .
C133 C130 C131 120.81(19) . .
N132 C131 C130 175.7(2) . .
N134 C133 C130 176.1(2) . .
C133 N134 Cu1 164.18(18) . .

loop_
_geom_bond_atom_site_label_1
_geom_bond_atom_site_label_2
_geom_bond_distance
_geom_bond_site_symmetry_2
Cu1 N1 1.976(2) .
Cu1 N134 1.9844(19) .
Cu1 N112 1.985(2) 1_465
Cu1 N2 2.018(2) .
N1 C10 1.138(3) .
C10 C11 1.460(4) .
N2 C20 1.133(3) .
C20 C21 1.457(3) .
C101 C110 1.364(3) .
C101 C102 1.403(3) .
C101 C103 1.411(3) .
C102 C120 1.376(3) .
C102 C103 1.406(3) .
C103 C130 1.371(3) .
C110 C111 1.423(3) .
C110 C113 1.428(3) .
C111 N112 1.144(3) .
N112 Cu1 1.985(2) 1_645
C113 N114 1.147(3) .
C120 C123 1.424(3) .
C120 C121 1.429(3) .
C121 N122 1.150(3) .
C123 N124 1.149(3) .
C130 C133 1.422(3) .
C130 C131 1.430(3) .
C131 N132 1.150(3) .
C133 N134 1.144(3) .
